data_2229722
loop_
_publ_author_name
'Yousuf, S.'
'Johnson, A. S.'
'Kazmi, S. A.'
'Offiong, O. E.'
'Fun, Hoong-Kun'

_publ_section_title
;
 3,5-Diamino-4<i>H</i>-1,2,4-triazol-1-ium
 (6-carboxypyridine-2-carboxylato)(pyridine-2,6-dicarboxylato)cuprate(II)
 trihydrate
;
_journal_coeditor_code IS2693
_journal_issue 4
_journal_name_full 'Acta Crystallographica Section E'
_journal_page_first m509
_journal_page_last m510
_journal_paper_doi 10.1107/S1600536811011147
_journal_volume 67
_journal_year 2011
_chemical_formula_iupac '(C2 H6 N5) [Cu (C7 H4 N O4) (C7 H3 N O4)], 3H2 O'
_chemical_formula_moiety 'C2 H6 N5 +, C14 H7 Cu N2 O8 -, 3(H2 O)'
_chemical_formula_sum 'C16 H19 Cu N7 O11'
_chemical_formula_weight 548.92
_chemical_name_common
;
3,5-Diamino-1,2--4
triazolium-bis(pyridine-2,6-dicarboxylato)cuprate(II)
trihydrate
;
_chemical_name_systematic
;
3,5-Diamino-4<i>H</i>-1,2,4-triazol-1-ium
(6-carboxypyridine-2-carboxylato)(pyridine-2,6-dicarboxylato)cuprate(II)
trihydrate
;
_space_group_IT_number 61
_symmetry_cell_setting orthorhombic
_symmetry_space_group_name_Hall '-P 2ac 2ab'
_symmetry_space_group_name_H-M 'P b c a'
_atom_sites_solution_hydrogens geom
_atom_sites_solution_primary direct
_atom_sites_solution_secondary difmap
_audit_creation_method SHELXL-97
_cell_angle_alpha 90.00
_cell_angle_beta 90.00
_cell_angle_gamma 90.00
_cell_formula_units_Z 8
_cell_length_a 11.3091(2)
_cell_length_b 14.9442(3)
_cell_length_c 24.6045(5)
_cell_measurement_reflns_used 9982
_cell_measurement_temperature 100.00(10)
_cell_measurement_theta_max 34.30
_cell_measurement_theta_min 2.41
_cell_volume 4158.29(14)
_computing_cell_refinement 'SAINT (Bruker, 2009)'
_computing_data_collection 'APEX2 (Bruker, 2009)'
_computing_data_reduction 'SAINT (Bruker, 2009)'
_computing_molecular_graphics 'SHELXTL (Sheldrick, 2008)'
_computing_publication_material 'SHELXTL and PLATON (Spek, 2009)'
_computing_structure_refinement 'SHELXTL (Sheldrick, 2008)'
_computing_structure_solution 'SHELXTL (Sheldrick, 2008)'
_diffrn_ambient_temperature 100.00(10)
_diffrn_measured_fraction_theta_full 0.989
_diffrn_measured_fraction_theta_max 0.989
_diffrn_measurement_device_type
;
Bruker SMART APEXII DUO CCD area-detector diffractometer
;
_diffrn_measurement_method '\f and \w scans'
_diffrn_radiation_monochromator graphite
_diffrn_radiation_source 'fine-focus sealed tube'
_diffrn_radiation_type MoK\a
_diffrn_radiation_wavelength 0.71073
_diffrn_reflns_av_R_equivalents 0.0397
_diffrn_reflns_av_sigmaI/netI 0.0446
_diffrn_reflns_limit_h_max 18
_diffrn_reflns_limit_h_min -16
_diffrn_reflns_limit_k_max 24
_diffrn_reflns_limit_k_min -24
_diffrn_reflns_limit_l_max 39
_diffrn_reflns_limit_l_min -35
_diffrn_reflns_number 55434
_diffrn_reflns_theta_full 35.19
_diffrn_reflns_theta_max 35.19
_diffrn_reflns_theta_min 2.41
_diffrn_standards_number 0
_exptl_absorpt_coefficient_mu 1.129
_exptl_absorpt_correction_T_max 0.9211
_exptl_absorpt_correction_T_min 0.5828
_exptl_absorpt_correction_type multi-scan
_exptl_absorpt_process_details '(<i>SADABS</i>; Bruker, 2009)'
_exptl_crystal_colour blue
_exptl_crystal_density_diffrn 1.754
_exptl_crystal_density_method 'not measured'
_exptl_crystal_description block
_exptl_crystal_F_000 2248
_exptl_crystal_size_max 0.54
_exptl_crystal_size_mid 0.20
_exptl_crystal_size_min 0.07
_refine_diff_density_max 0.612
_refine_diff_density_min -0.622
_refine_ls_extinction_method none
_refine_ls_goodness_of_fit_ref 1.046
_refine_ls_hydrogen_treatment mixed
_refine_ls_matrix_type full
_refine_ls_number_parameters 368
_refine_ls_number_reflns 9184
_refine_ls_number_restraints 0
_refine_ls_restrained_S_all 1.046
_refine_ls_R_factor_all 0.0649
_refine_ls_R_factor_gt 0.0386
_refine_ls_shift/su_max 0.001
_refine_ls_shift/su_mean <0.001
_refine_ls_structure_factor_coef Fsqd
_refine_ls_weighting_details 'calc w=1/[\s^2^(Fo^2^)+(0.0419P)^2^+1.6423P] where P=(Fo^2^+2Fc^2^)/3'
_refine_ls_weighting_scheme calc
_refine_ls_wR_factor_gt 0.0866
_refine_ls_wR_factor_ref 0.0976
_reflns_number_gt 6619
_reflns_number_total 9184
_reflns_threshold_expression I>2\s(I)
_cod_data_source_file is2693.cif
_cod_data_source_block I
_cod_original_sg_symbol_H-M Pbca
_cod_database_code 2229722
_cod_database_fobs_code 2229722

loop_
_symmetry_equiv_pos_as_xyz
'x, y, z'
'-x+1/2, -y, z+1/2'
'-x, y+1/2, -z+1/2'
'x+1/2, -y+1/2, -z'
'-x, -y, -z'
'x-1/2, y, -z-1/2'
'x, -y-1/2, z-1/2'
'-x-1/2, y-1/2, z'

loop_
_atom_site_type_symbol
_atom_site_label
_atom_site_fract_x
_atom_site_fract_y
_atom_site_fract_z
_atom_site_U_iso_or_equiv
_atom_site_adp_type
_atom_site_calc_flag
_atom_site_refinement_flags
_atom_site_occupancy
_atom_site_disorder_assembly
_atom_site_disorder_group
Cu Cu1 0.215732(15) 0.157389(11) 0.147781(7) 0.00961(5) Uani d . 1 . .
O O1 0.08015(9) 0.08189(7) 0.18273(4) 0.0134(2) Uani d . 1 . .
O O2 0.36032(9) 0.18850(7) 0.10156(4) 0.01296(19) Uani d . 1 . .
O O3 0.07633(9) 0.24435(7) 0.10732(4) 0.01269(19) Uani d . 1 . .
O O4 0.35335(9) 0.12522(7) 0.21908(4) 0.0141(2) Uani d . 1 . .
O O5 -0.02108(10) -0.04545(7) 0.16838(5) 0.0178(2) Uani d . 1 . .
O O6 0.49003(10) 0.12228(8) 0.04550(5) 0.0209(2) Uani d . 1 . .
O O7 -0.02109(9) 0.37240(7) 0.12527(4) 0.0146(2) Uani d . 1 . .
O O8 0.43168(10) 0.20192(7) 0.28899(4) 0.0153(2) Uani d . 1 . .
N N1 0.22886(10) 0.04926(8) 0.10717(5) 0.0101(2) Uani d . 1 . .
N N2 0.21368(10) 0.26548(8) 0.19377(5) 0.0093(2) Uani d . 1 . .
N N3 0.74524(12) 0.52025(8) 0.08876(5) 0.0135(2) Uani d . 1 . .
N N4 0.57456(11) 0.54813(8) 0.04709(5) 0.0132(2) Uani d . 1 . .
N N5 0.61177(11) 0.45979(8) 0.03913(5) 0.0131(2) Uani d . 1 . .
N N6 0.66479(13) 0.66858(9) 0.09430(6) 0.0173(3) Uani d . 1 . .
N N7 0.77259(13) 0.36686(10) 0.06458(7) 0.0211(3) Uani d . 1 . .
C C1 0.06033(13) 0.00591(9) 0.15837(6) 0.0122(2) Uani d . 1 . .
C C2 0.14997(12) -0.01609(9) 0.11494(6) 0.0102(2) Uani d . 1 . .
C C3 0.15723(12) -0.09465(9) 0.08511(6) 0.0120(2) Uani d . 1 . .
H H3A 0.1014 -0.1397 0.0895 0.014 Uiso calc R 1 . .
C C4 0.25034(13) -0.10441(9) 0.04841(6) 0.0126(3) Uani d . 1 . .
H H4A 0.2568 -0.1565 0.0280 0.015 Uiso calc R 1 . .
C C5 0.33380(12) -0.03646(9) 0.04217(6) 0.0125(3) Uani d . 1 . .
H H5A 0.3973 -0.0430 0.0185 0.015 Uiso calc R 1 . .
C C6 0.31922(12) 0.04136(9) 0.07243(6) 0.0110(2) Uani d . 1 . .
C C7 0.39802(13) 0.12317(10) 0.07216(6) 0.0128(3) Uani d . 1 . .
C C8 0.05761(12) 0.31610(9) 0.13374(6) 0.0109(2) Uani d . 1 . .
C C9 0.14039(12) 0.33297(9) 0.18110(6) 0.0096(2) Uani d . 1 . .
C C10 0.14068(12) 0.41254(9) 0.21033(6) 0.0121(2) Uani d . 1 . .
H H10A 0.0887 0.4585 0.2013 0.015 Uiso calc R 1 . .
C C11 0.21941(12) 0.42253(9) 0.25307(6) 0.0127(2) Uani d . 1 . .
H H11A 0.2219 0.4757 0.2727 0.015 Uiso calc R 1 . .
C C12 0.29478(12) 0.35219(9) 0.26639(6) 0.0122(2) Uani d . 1 . .
H H12A 0.3481 0.3574 0.2950 0.015 Uiso calc R 1 . .
C C13 0.28853(12) 0.27413(9) 0.23597(6) 0.0108(2) Uani d . 1 . .
C C14 0.36167(12) 0.19255(9) 0.24695(6) 0.0116(2) Uani d . 1 . .
C C15 0.65778(12) 0.58205(9) 0.07748(6) 0.0123(3) Uani d . 1 . .
C C16 0.71346(12) 0.44283(10) 0.06413(6) 0.0125(2) Uani d . 1 . .
O O1W 0.54413(15) 0.26343(9) 0.16261(7) 0.0380(4) Uani d . 1 . .
O O2W 0.64627(12) 0.10349(10) 0.18324(6) 0.0293(3) Uani d . 1 . .
O O3W 0.08779(10) 0.22067(8) -0.00591(5) 0.0171(2) Uani d . 1 . .
H H1O8 0.467(2) 0.1503(17) 0.2979(11) 0.054(8) Uiso d . 1 . .
H H1N3 0.7969(19) 0.5288(15) 0.1077(9) 0.032(6) Uiso d . 1 . .
H H1N5 0.5722(17) 0.4258(14) 0.0218(9) 0.023(5) Uiso d . 1 . .
H H1N6 0.7083(18) 0.6739(15) 0.1215(10) 0.028(6) Uiso d . 1 . .
H H2N6 0.5929(19) 0.6983(14) 0.0952(8) 0.026(5) Uiso d . 1 . .
H H1N7 0.7412(19) 0.3244(14) 0.0499(8) 0.022(5) Uiso d . 1 . .
H H2N7 0.837(2) 0.3643(15) 0.0799(9) 0.033(6) Uiso d . 1 . .
H H1W1 0.491(2) 0.2500(19) 0.1436(11) 0.049(8) Uiso d . 1 . .
H H2W1 0.546(2) 0.3146(17) 0.1640(10) 0.031(6) Uiso d . 1 . .
H H1W2 0.611(3) 0.157(2) 0.1794(14) 0.076(10) Uiso d . 1 . .
H H2W2 0.618(3) 0.0882(19) 0.2141(13) 0.067(9) Uiso d . 1 . .
H H1W3 0.054(2) 0.2667(17) -0.0225(10) 0.044(7) Uiso d . 1 . .
H H2W3 0.082(2) 0.2265(15) 0.0251(11) 0.037(7) Uiso d . 1 . .

loop_
_atom_site_aniso_label
_atom_site_aniso_U_11
_atom_site_aniso_U_22
_atom_site_aniso_U_33
_atom_site_aniso_U_12
_atom_site_aniso_U_13
_atom_site_aniso_U_23
Cu1 0.01071(8) 0.00748(8) 0.01064(8) 0.00011(6) 0.00135(6) -0.00198(6)
O1 0.0145(5) 0.0100(4) 0.0157(5) -0.0004(4) 0.0043(4) -0.0022(4)
O2 0.0146(5) 0.0096(4) 0.0147(5) -0.0009(4) 0.0026(4) -0.0022(4)
O3 0.0147(5) 0.0113(4) 0.0122(5) -0.0003(4) -0.0010(4) -0.0022(4)
O4 0.0171(5) 0.0100(4) 0.0151(5) 0.0020(4) -0.0017(4) -0.0012(4)
O5 0.0169(5) 0.0141(5) 0.0223(6) -0.0037(4) 0.0070(4) -0.0014(4)
O6 0.0181(5) 0.0179(5) 0.0268(6) -0.0039(4) 0.0116(5) -0.0058(5)
O7 0.0134(5) 0.0142(5) 0.0163(5) 0.0027(4) -0.0024(4) 0.0013(4)
O8 0.0183(5) 0.0120(5) 0.0157(5) 0.0036(4) -0.0069(4) -0.0006(4)
N1 0.0104(5) 0.0095(5) 0.0104(5) 0.0004(4) 0.0003(4) -0.0007(4)
N2 0.0095(5) 0.0088(5) 0.0096(5) 0.0003(4) 0.0006(4) 0.0002(4)
N3 0.0120(5) 0.0125(5) 0.0160(6) -0.0003(4) -0.0038(5) -0.0010(5)
N4 0.0125(5) 0.0118(5) 0.0155(6) 0.0013(4) -0.0004(4) -0.0013(4)
N5 0.0123(5) 0.0108(5) 0.0161(6) 0.0001(4) -0.0026(4) -0.0020(4)
N6 0.0174(6) 0.0127(6) 0.0217(7) 0.0010(5) -0.0021(5) -0.0050(5)
N7 0.0168(7) 0.0120(6) 0.0346(8) 0.0021(5) -0.0115(6) -0.0028(5)
C1 0.0141(6) 0.0089(6) 0.0136(6) 0.0012(5) 0.0017(5) 0.0002(5)
C2 0.0099(6) 0.0090(6) 0.0118(6) 0.0008(5) 0.0003(4) -0.0003(4)
C3 0.0134(6) 0.0089(6) 0.0139(6) -0.0001(5) -0.0004(5) -0.0001(5)
C4 0.0142(6) 0.0109(6) 0.0127(6) 0.0019(5) -0.0017(5) -0.0017(5)
C5 0.0126(6) 0.0124(6) 0.0125(6) 0.0022(5) 0.0008(5) -0.0021(5)
C6 0.0115(6) 0.0101(6) 0.0113(6) 0.0013(5) 0.0009(5) -0.0005(5)
C7 0.0143(6) 0.0113(6) 0.0128(6) -0.0008(5) 0.0013(5) -0.0011(5)
C8 0.0112(6) 0.0110(6) 0.0105(6) -0.0016(5) 0.0007(5) 0.0023(5)
C9 0.0097(5) 0.0086(6) 0.0106(6) -0.0001(4) 0.0007(4) -0.0001(4)
C10 0.0122(6) 0.0087(6) 0.0155(7) 0.0017(5) 0.0005(5) -0.0010(5)
C11 0.0141(6) 0.0090(6) 0.0150(6) 0.0004(5) 0.0008(5) -0.0026(5)
C12 0.0134(6) 0.0111(6) 0.0122(6) -0.0001(5) -0.0018(5) -0.0018(5)
C13 0.0108(6) 0.0106(6) 0.0108(6) 0.0014(5) -0.0004(5) -0.0005(4)
C14 0.0118(6) 0.0116(6) 0.0114(6) -0.0001(5) 0.0003(5) 0.0019(5)
C15 0.0119(6) 0.0116(6) 0.0136(6) 0.0010(5) 0.0008(5) 0.0003(5)
C16 0.0116(6) 0.0112(6) 0.0146(7) -0.0005(5) -0.0020(5) 0.0000(5)
O1W 0.0469(9) 0.0118(6) 0.0554(10) -0.0030(6) -0.0334(8) 0.0027(6)
O2W 0.0308(7) 0.0313(7) 0.0256(7) 0.0163(6) 0.0061(6) 0.0020(6)
O3W 0.0232(6) 0.0141(5) 0.0140(6) 0.0026(4) 0.0017(4) -0.0017(4)

loop_
_atom_type_symbol
_atom_type_description
_atom_type_scat_dispersion_real
_atom_type_scat_dispersion_imag
_atom_type_scat_source
C C 0.0033 0.0016 'International Tables Vol C Tables 4.2.6.8 and 6.1.1.4'
H H 0.0000 0.0000 'International Tables Vol C Tables 4.2.6.8 and 6.1.1.4'
N N 0.0061 0.0033 'International Tables Vol C Tables 4.2.6.8 and 6.1.1.4'
O O 0.0106 0.0060 'International Tables Vol C Tables 4.2.6.8 and 6.1.1.4'
Cu Cu 0.3201 1.2651 'International Tables Vol C Tables 4.2.6.8 and 6.1.1.4'

loop_
_geom_angle_atom_site_label_1
_geom_angle_atom_site_label_2
_geom_angle_atom_site_label_3
_geom_angle_site_symmetry_1
_geom_angle_site_symmetry_3
_geom_angle
_geom_angle_publ_flag
N1 Cu1 N2 . . 174.99(5) ?
N1 Cu1 O2 . . 80.73(4) ?
N2 Cu1 O2 . . 98.17(4) ?
N1 Cu1 O1 . . 79.34(4) ?
N2 Cu1 O1 . . 101.40(4) ?
O2 Cu1 O1 . . 159.80(4) ?
N1 Cu1 O3 . . 108.01(4) ?
N2 Cu1 O3 . . 76.99(4) ?
O2 Cu1 O3 . . 100.43(4) ?
O1 Cu1 O3 . . 88.85(4) ?
N1 Cu1 O4 . . 99.40(4) ?
N2 Cu1 O4 . . 75.63(4) ?
O2 Cu1 O4 . . 86.18(4) ?
O1 Cu1 O4 . . 93.85(4) ?
O3 Cu1 O4 . . 152.47(4) ?
C1 O1 Cu1 . . 114.05(9) ?
C7 O2 Cu1 . . 113.87(9) ?
C8 O3 Cu1 . . 111.94(9) ?
C14 O4 Cu1 . . 107.22(9) ?
C14 O8 H1O8 . . 111.8(17) ?
C2 N1 C6 . . 122.47(12) ?
C2 N1 Cu1 . . 119.51(9) ?
C6 N1 Cu1 . . 118.00(9) ?
C9 N2 C13 . . 119.69(12) ?
C9 N2 Cu1 . . 119.31(9) ?
C13 N2 Cu1 . . 120.92(9) ?
C16 N3 C15 . . 106.92(12) ?
C16 N3 H1N3 . . 128.6(17) ?
C15 N3 H1N3 . . 124.2(17) ?
C15 N4 N5 . . 103.28(11) ?
C16 N5 N4 . . 112.06(12) ?
C16 N5 H1N5 . . 127.6(14) ?
N4 N5 H1N5 . . 120.4(14) ?
C15 N6 H1N6 . . 111.6(15) ?
C15 N6 H2N6 . . 114.3(13) ?
H1N6 N6 H2N6 . . 117.0(19) ?
C16 N7 H1N7 . . 116.6(15) ?
C16 N7 H2N7 . . 119.6(16) ?
H1N7 N7 H2N7 . . 124(2) ?
O5 C1 O1 . . 125.68(13) ?
O5 C1 C2 . . 120.75(13) ?
O1 C1 C2 . . 113.57(12) ?
N1 C2 C3 . . 120.22(12) ?
N1 C2 C1 . . 112.99(12) ?
C3 C2 C1 . . 126.79(12) ?
C2 C3 C4 . . 118.42(13) ?
C2 C3 H3A . . 120.8 ?
C4 C3 H3A . . 120.8 ?
C3 C4 C5 . . 120.39(13) ?
C3 C4 H4A . . 119.8 ?
C5 C4 H4A . . 119.8 ?
C6 C5 C4 . . 118.01(13) ?
C6 C5 H5A . . 121.0 ?
C4 C5 H5A . . 121.0 ?
N1 C6 C5 . . 120.44(13) ?
N1 C6 C7 . . 112.42(12) ?
C5 C6 C7 . . 127.13(13) ?
O6 C7 O2 . . 126.01(14) ?
O6 C7 C6 . . 119.46(13) ?
O2 C7 C6 . . 114.53(12) ?
O7 C8 O3 . . 127.20(13) ?
O7 C8 C9 . . 117.30(13) ?
O3 C8 C9 . . 115.50(12) ?
N2 C9 C10 . . 121.43(13) ?
N2 C9 C8 . . 115.77(12) ?
C10 C9 C8 . . 122.80(12) ?
C11 C10 C9 . . 119.10(13) ?
C11 C10 H10A . . 120.4 ?
C9 C10 H10A . . 120.4 ?
C10 C11 C12 . . 119.38(13) ?
C10 C11 H11A . . 120.3 ?
C12 C11 H11A . . 120.3 ?
C13 C12 C11 . . 118.45(13) ?
C13 C12 H12A . . 120.8 ?
C11 C12 H12A . . 120.8 ?
N2 C13 C12 . . 121.93(12) ?
N2 C13 C14 . . 114.09(12) ?
C12 C13 C14 . . 123.97(12) ?
O4 C14 O8 . . 125.31(13) ?
O4 C14 C13 . . 121.79(13) ?
O8 C14 C13 . . 112.90(12) ?
N4 C15 N6 . . 125.87(13) ?
N4 C15 N3 . . 111.84(13) ?
N6 C15 N3 . . 122.19(13) ?
N7 C16 N5 . . 127.42(14) ?
N7 C16 N3 . . 126.69(13) ?
N5 C16 N3 . . 105.89(13) ?
H1W1 O1W H2W1 . . 107(3) ?
H1W2 O2W H2W2 . . 100(3) ?
H1W3 O3W H2W3 . . 109(2) ?

loop_
_geom_bond_atom_site_label_1
_geom_bond_atom_site_label_2
_geom_bond_site_symmetry_2
_geom_bond_distance
_geom_bond_publ_flag
Cu1 N1 . 1.9057(12) ?
Cu1 N2 . 1.9723(12) ?
Cu1 O2 . 2.0453(10) ?
Cu1 O1 . 2.0889(10) ?
Cu1 O3 . 2.2727(10) ?
Cu1 O4 . 2.3939(10) ?
O1 C1 . 1.3034(17) ?
O2 C7 . 1.2877(17) ?
O3 C8 . 1.2716(17) ?
O4 C14 . 1.2213(17) ?
O5 C1 . 1.2237(17) ?
O6 C7 . 1.2301(17) ?
O7 C8 . 1.2425(17) ?
O8 C14 . 1.3102(17) ?
O8 H1O8 . 0.90(3) ?
N1 C2 . 1.3365(17) ?
N1 C6 . 1.3375(18) ?
N2 C9 . 1.3422(17) ?
N2 C13 . 1.3459(17) ?
N3 C16 . 1.3547(19) ?
N3 C15 . 1.3813(19) ?
N3 H1N3 . 0.76(2) ?
N4 C15 . 1.3045(18) ?
N4 N5 . 1.3994(17) ?
N5 C16 . 1.3285(18) ?
N5 H1N5 . 0.80(2) ?
N6 C15 . 1.3602(19) ?
N6 H1N6 . 0.83(2) ?
N6 H2N6 . 0.93(2) ?
N7 C16 . 1.318(2) ?
N7 H1N7 . 0.81(2) ?
N7 H2N7 . 0.82(2) ?
C1 C2 . 1.509(2) ?
C2 C3 . 1.3870(19) ?
C3 C4 . 1.395(2) ?
C3 H3A . 0.9300 ?
C4 C5 . 1.395(2) ?
C4 H4A . 0.9300 ?
C5 C6 . 1.3907(19) ?
C5 H5A . 0.9300 ?
C6 C7 . 1.513(2) ?
C8 C9 . 1.516(2) ?
C9 C10 . 1.3896(19) ?
C10 C11 . 1.386(2) ?
C10 H10A . 0.9300 ?
C11 C12 . 1.3925(19) ?
C11 H11A . 0.9300 ?
C12 C13 . 1.3878(19) ?
C12 H12A . 0.9300 ?
C13 C14 . 1.4978(19) ?
O1W H1W1 . 0.78(3) ?
O1W H2W1 . 0.77(2) ?
O2W H1W2 . 0.90(3) ?
O2W H2W2 . 0.85(3) ?
O3W H1W3 . 0.89(3) ?
O3W H2W3 . 0.77(3) ?

loop_
_geom_hbond_atom_site_label_D
_geom_hbond_atom_site_label_H
_geom_hbond_atom_site_label_A
_geom_hbond_site_symmetry_A
_geom_hbond_distance_DH
_geom_hbond_distance_HA
_geom_hbond_distance_DA
_geom_hbond_angle_DHA
_geom_hbond_publ_flag
O8 H1O8 O1 6_656 0.90(3) 1.71(2) 2.5536(15) 157(2) yes
N3 H1N3 O2W 8_765 0.76(2) 2.26(2) 2.9081(19) 144(2) yes
N5 H1N5 O3W 4 0.80(2) 2.23(2) 2.8310(17) 132.3(18) yes
N5 H1N5 N4 5_665 0.80(2) 2.40(2) 2.9925(18) 131.2(19) yes
N6 H1N6 O2W 8_765 0.83(2) 2.47(2) 3.209(2) 147.6(19) yes
N6 H2N6 O3 8_665 0.93(2) 2.06(2) 2.9699(17) 168.7(19) yes
N7 H1N7 O3W 4 0.81(2) 2.15(2) 2.8570(19) 145(2) yes
N7 H2N7 O7 1_655 0.82(2) 1.96(2) 2.7714(18) 170(2) yes
O1W H1W1 O2 . 0.79(2) 2.03(3) 2.7985(19) 168(3) yes
O1W H2W1 O5 8_665 0.77(3) 2.11(3) 2.8715(17) 171(2) yes
O2W H1W2 O1W . 0.90(3) 1.81(3) 2.703(2) 173(3) yes
O2W H2W2 O1 6_656 0.85(3) 2.58(3) 3.3968(18) 162(3) yes
O3W H1W3 O6 4_455 0.89(3) 1.90(3) 2.7712(17) 169(2) yes
O3W H2W3 O3 . 0.77(3) 2.04(3) 2.8113(16) 177(2) yes
C5 H5A O6 5_655 0.93 2.35 3.2042(18) 153 yes
C12 H12A O7 6_656 0.93 2.47 3.3960(17) 176 yes

loop_
_geom_torsion_atom_site_label_1
_geom_torsion_atom_site_label_2
_geom_torsion_atom_site_label_3
_geom_torsion_atom_site_label_4
_geom_torsion_site_symmetry_1
_geom_torsion_site_symmetry_2
_geom_torsion_site_symmetry_3
_geom_torsion_site_symmetry_4
_geom_torsion
_geom_torsion_publ_flag
N1 Cu1 O1 C1 . . . . -6.84(10) ?
N2 Cu1 O1 C1 . . . . 178.21(10) ?
O2 Cu1 O1 C1 . . . . -16.30(18) ?
O3 Cu1 O1 C1 . . . . 101.73(10) ?
O4 Cu1 O1 C1 . . . . -105.69(10) ?
N1 Cu1 O2 C7 . . . . -5.71(10) ?
N2 Cu1 O2 C7 . . . . 169.34(10) ?
O1 Cu1 O2 C7 . . . . 3.71(18) ?
O3 Cu1 O2 C7 . . . . -112.48(10) ?
O4 Cu1 O2 C7 . . . . 94.47(10) ?
N1 Cu1 O3 C8 . . . . 176.48(9) ?
N2 Cu1 O3 C8 . . . . -3.90(9) ?
O2 Cu1 O3 C8 . . . . -99.97(9) ?
O1 Cu1 O3 C8 . . . . 98.08(9) ?
O4 Cu1 O3 C8 . . . . 1.95(14) ?
N1 Cu1 O4 C14 . . . . 174.94(10) ?
N2 Cu1 O4 C14 . . . . -4.45(9) ?
O2 Cu1 O4 C14 . . . . 95.00(10) ?
O1 Cu1 O4 C14 . . . . -105.24(9) ?
O3 Cu1 O4 C14 . . . . -10.33(14) ?
N2 Cu1 N1 C2 . . . . 103.6(6) ?
O2 Cu1 N1 C2 . . . . -178.65(11) ?
O1 Cu1 N1 C2 . . . . 4.64(10) ?
O3 Cu1 N1 C2 . . . . -80.62(11) ?
O4 Cu1 N1 C2 . . . . 96.82(10) ?
N2 Cu1 N1 C6 . . . . -75.1(6) ?
O2 Cu1 N1 C6 . . . . 2.62(10) ?
O1 Cu1 N1 C6 . . . . -174.09(11) ?
O3 Cu1 N1 C6 . . . . 100.66(10) ?
O4 Cu1 N1 C6 . . . . -81.90(10) ?
N1 Cu1 N2 C9 . . . . 175.3(5) ?
O2 Cu1 N2 C9 . . . . 98.28(10) ?
O1 Cu1 N2 C9 . . . . -86.74(10) ?
O3 Cu1 N2 C9 . . . . -0.61(10) ?
O4 Cu1 N2 C9 . . . . -177.83(11) ?
N1 Cu1 N2 C13 . . . . -1.5(6) ?
O2 Cu1 N2 C13 . . . . -78.54(11) ?
O1 Cu1 N2 C13 . . . . 96.45(11) ?
O3 Cu1 N2 C13 . . . . -177.43(11) ?
O4 Cu1 N2 C13 . . . . 5.36(10) ?
C15 N4 N5 C16 . . . . 0.02(16) ?
Cu1 O1 C1 O5 . . . . -172.99(12) ?
Cu1 O1 C1 C2 . . . . 7.53(15) ?
C6 N1 C2 C3 . . . . -2.3(2) ?
Cu1 N1 C2 C3 . . . . 179.01(10) ?
C6 N1 C2 C1 . . . . 176.63(12) ?
Cu1 N1 C2 C1 . . . . -2.03(16) ?
O5 C1 C2 N1 . . . . 176.49(13) ?
O1 C1 C2 N1 . . . . -4.00(17) ?
O5 C1 C2 C3 . . . . -4.6(2) ?
O1 C1 C2 C3 . . . . 174.87(13) ?
N1 C2 C3 C4 . . . . 1.9(2) ?
C1 C2 C3 C4 . . . . -176.87(13) ?
C2 C3 C4 C5 . . . . 0.1(2) ?
C3 C4 C5 C6 . . . . -1.6(2) ?
C2 N1 C6 C5 . . . . 0.6(2) ?
Cu1 N1 C6 C5 . . . . 179.32(10) ?
C2 N1 C6 C7 . . . . -178.28(12) ?
Cu1 N1 C6 C7 . . . . 0.41(15) ?
C4 C5 C6 N1 . . . . 1.3(2) ?
C4 C5 C6 C7 . . . . -179.91(14) ?
Cu1 O2 C7 O6 . . . . -171.91(13) ?
Cu1 O2 C7 C6 . . . . 7.35(15) ?
N1 C6 C7 O6 . . . . 173.99(13) ?
C5 C6 C7 O6 . . . . -4.8(2) ?
N1 C6 C7 O2 . . . . -5.33(18) ?
C5 C6 C7 O2 . . . . 175.84(14) ?
Cu1 O3 C8 O7 . . . . -172.04(12) ?
Cu1 O3 C8 C9 . . . . 7.09(14) ?
C13 N2 C9 C10 . . . . 0.7(2) ?
Cu1 N2 C9 C10 . . . . -176.17(10) ?
C13 N2 C9 C8 . . . . -178.69(12) ?
Cu1 N2 C9 C8 . . . . 4.45(16) ?
O7 C8 C9 N2 . . . . 171.23(12) ?
O3 C8 C9 N2 . . . . -7.99(18) ?
O7 C8 C9 C10 . . . . -8.1(2) ?
O3 C8 C9 C10 . . . . 172.64(13) ?
N2 C9 C10 C11 . . . . 0.7(2) ?
C8 C9 C10 C11 . . . . -179.93(13) ?
C9 C10 C11 C12 . . . . -1.2(2) ?
C10 C11 C12 C13 . . . . 0.3(2) ?
C9 N2 C13 C12 . . . . -1.7(2) ?
Cu1 N2 C13 C12 . . . . 175.13(10) ?
C9 N2 C13 C14 . . . . 177.65(12) ?
Cu1 N2 C13 C14 . . . . -5.54(16) ?
C11 C12 C13 N2 . . . . 1.2(2) ?
C11 C12 C13 C14 . . . . -178.06(13) ?
Cu1 O4 C14 O8 . . . . -177.73(12) ?
Cu1 O4 C14 C13 . . . . 3.18(16) ?
N2 C13 C14 O4 . . . . 0.74(19) ?
C12 C13 C14 O4 . . . . -179.95(14) ?
N2 C13 C14 O8 . . . . -178.46(12) ?
C12 C13 C14 O8 . . . . 0.9(2) ?
N5 N4 C15 N6 . . . . 176.70(14) ?
N5 N4 C15 N3 . . . . 0.33(16) ?
C16 N3 C15 N4 . . . . -0.57(17) ?
C16 N3 C15 N6 . . . . -177.08(14) ?
N4 N5 C16 N7 . . . . -179.65(15) ?
N4 N5 C16 N3 . . . . -0.36(16) ?
C15 N3 C16 N7 . . . . 179.84(15) ?
C15 N3 C16 N5 . . . . 0.54(16) ?
